data_2225192
loop_
_publ_author_name
'Sundaresan, S. S.'
'Ramesh, P.'
'Arumugam, N.'
'Raghunathan, R.'
'Ponnuswamy, M. N.'

_publ_section_title
;Ethyl
 3-[1-(4-methoxyphenyl)-4-oxo-3-phenylazetidin-2-yl]-2-nitro-1-phenyl-2,3,10,10a-tetrahydro-1<i>H</i>,5<i>H</i>-pyrrolo[1,2-<i>b</i>]isoquinoline-10a-carboxylate
;
_journal_coeditor_code CI2997
_journal_issue 3
_journal_name_full 'Acta Crystallographica Section E'
_journal_page_first o646
_journal_paper_doi 10.1107/S1600536810005696
_journal_volume 66
_journal_year 2010
_chemical_formula_moiety 'C37 H35 N3 O6'
_chemical_formula_sum 'C37 H35 N3 O6'
_chemical_formula_weight 617.68
_chemical_name_systematic ?
_space_group_IT_number 2
_symmetry_cell_setting triclinic
_symmetry_space_group_name_Hall '-P 1'
_symmetry_space_group_name_H-M 'P -1'
_atom_sites_solution_hydrogens geom
_atom_sites_solution_primary direct
_atom_sites_solution_secondary difmap
_audit_creation_method SHELXL-97
_cell_angle_alpha 87.5040(10)
_cell_angle_beta 74.1230(10)
_cell_angle_gamma 74.9260(10)
_cell_formula_units_Z 2
_cell_length_a 9.3039(3)
_cell_length_b 13.0725(3)
_cell_length_c 13.8814(3)
_cell_measurement_reflns_used 3651
_cell_measurement_temperature 293(2)
_cell_measurement_theta_max 25.62
_cell_measurement_theta_min 1.53
_cell_volume 1567.35(7)
_computing_cell_refinement 'SAINT (Bruker, 2004)'
_computing_data_collection 'APEX2 (Bruker, 2004)'
_computing_data_reduction 'SAINT (Bruker, 2004)'
_computing_molecular_graphics 'ORTEP-3 (Farrugia, 1997)'
_computing_publication_material 'SHELXL97 (Sheldrick, 2008) and PLATON (Spek, 2009)'
_computing_structure_refinement 'SHELXL97 (Sheldrick, 2008)'
_computing_structure_solution 'SHELXS97 (Sheldrick, 2008)'
_diffrn_ambient_temperature 293(2)
_diffrn_measured_fraction_theta_full 0.996
_diffrn_measured_fraction_theta_max 0.996
_diffrn_measurement_device_type 'Bruker Kappa APEXII area-detector diffractometer'
_diffrn_measurement_method '\w and \f scans'
_diffrn_radiation_monochromator graphite
_diffrn_radiation_source 'fine-focus sealed tube'
_diffrn_radiation_type MoK\a
_diffrn_radiation_wavelength 0.71073
_diffrn_reflns_av_R_equivalents 0.0294
_diffrn_reflns_av_sigmaI/netI 0.0230
_diffrn_reflns_limit_h_max 11
_diffrn_reflns_limit_h_min -11
_diffrn_reflns_limit_k_max 15
_diffrn_reflns_limit_k_min -15
_diffrn_reflns_limit_l_max 16
_diffrn_reflns_limit_l_min -16
_diffrn_reflns_number 30422
_diffrn_reflns_theta_full 25.62
_diffrn_reflns_theta_max 25.62
_diffrn_reflns_theta_min 1.53
_diffrn_standards_number 0
_exptl_absorpt_coefficient_mu 0.089
_exptl_absorpt_correction_T_max 0.985
_exptl_absorpt_correction_T_min 0.982
_exptl_absorpt_correction_type multi-scan
_exptl_absorpt_process_details '(SADABS; Sheldrick, 2001)'
_exptl_crystal_colour Colourless
_exptl_crystal_density_diffrn 1.309
_exptl_crystal_density_method 'not measured'
_exptl_crystal_description Block
_exptl_crystal_F_000 652
_exptl_crystal_size_max 0.20
_exptl_crystal_size_mid 0.20
_exptl_crystal_size_min 0.17
_refine_diff_density_max 0.190
_refine_diff_density_min -0.204
_refine_ls_extinction_method none
_refine_ls_goodness_of_fit_ref 1.050
_refine_ls_hydrogen_treatment constr
_refine_ls_matrix_type full
_refine_ls_number_parameters 490
_refine_ls_number_reflns 5887
_refine_ls_number_restraints 97
_refine_ls_restrained_S_all 1.060
_refine_ls_R_factor_all 0.0635
_refine_ls_R_factor_gt 0.0437
_refine_ls_shift/su_max 0.001
_refine_ls_shift/su_mean <0.001
_refine_ls_structure_factor_coef Fsqd
_refine_ls_weighting_details 'calc w=1/[\s^2^(Fo^2^)+(0.0504P)^2^+0.3689P] where P=(Fo^2^+2Fc^2^)/3'
_refine_ls_weighting_scheme calc
_refine_ls_wR_factor_gt 0.1069
_refine_ls_wR_factor_ref 0.1205
_reflns_number_gt 4326
_reflns_number_total 5887
_reflns_threshold_expression I>2\s(I)
_cod_data_source_file ci2997.cif
_cod_data_source_block I
_cod_depositor_comments
;
The following automatic conversions were performed:
'_symmetry_cell_setting' value 'Triclinic' changed to 'triclinic'
according to '/home/saulius/struct/CIF-dictionaries/cif_core.dic'
dictionary named 'cif_core.dic' version 2.4.1 from 2010-06-29.

Automatic conversion script
Id: cif_fix_enum 1527 2010-12-29 10:47:43Z saulius 

The following automatic conversions were performed:

'_symmetry_cell_setting' value 'Triclinic' changed to 'triclinic'
according to /home/saulius/struct/CIF-dictionaries/cif_core.dic
dictionary named 'cif_core.dic' version 2.4.1 from 2010-06-29.

Automatic conversion script
Id: cif_fix_values 1715 2011-07-08 13:25:40Z adriana 
;
_cod_database_code 2225192
_cod_database_fobs_code 2225192

loop_
_symmetry_equiv_pos_as_xyz
'x, y, z'
'-x, -y, -z'

loop_
_atom_site_type_symbol
_atom_site_label
_atom_site_fract_x
_atom_site_fract_y
_atom_site_fract_z
_atom_site_U_iso_or_equiv
_atom_site_adp_type
_atom_site_calc_flag
_atom_site_refinement_flags
_atom_site_occupancy
_atom_site_disorder_assembly
_atom_site_disorder_group
O O1 -0.00074(16) 0.59615(13) 0.42249(12) 0.0806(4) Uani d . 1 A .
O O2 0.2057(6) 0.4922(4) 0.3151(4) 0.0612(9) Uani d P 0.753(10) A 1
O O2A 0.180(2) 0.5220(14) 0.2887(16) 0.089(5) Uani d P 0.247(10) A 2
O O3 0.0627(2) 0.86406(15) 0.16584(14) 0.1081(6) Uani d . 1 . .
O O4 0.0583(2) 0.71036(16) 0.22020(13) 0.0956(5) Uani d . 1 . .
O O5 0.74560(17) 0.70097(11) -0.04187(12) 0.0897(5) Uani d . 1 . .
O O6 0.79171(19) 0.19925(11) 0.10468(13) 0.0877(5) Uani d . 1 . .
N N1 0.37346(14) 0.63265(10) 0.29712(9) 0.0413(3) Uani d . 1 . .
N N23 0.10037(17) 0.79028(15) 0.21643(11) 0.0595(4) Uani d . 1 . .
N N27 0.57227(15) 0.63357(10) 0.08244(10) 0.0476(3) Uani d . 1 . .
C C2 0.52195(18) 0.58959(13) 0.32089(13) 0.0474(4) Uani d . 1 . .
H H2A 0.6053 0.5980 0.2639 0.057 Uiso calc R 1 . .
H H2B 0.5358 0.5144 0.3324 0.057 Uiso calc R 1 . .
C C3 0.5315(2) 0.64295(14) 0.41105(14) 0.0530(4) Uani d . 1 . .
C C4 0.6528(2) 0.68215(17) 0.41500(18) 0.0738(6) Uani d . 1 . .
H H4 0.7354 0.6785 0.3584 0.089 Uiso calc R 1 . .
C C5 0.6517(3) 0.7269(2) 0.5032(2) 0.1005(9) Uani d . 1 . .
H H5 0.7339 0.7536 0.5062 0.121 Uiso calc R 1 . .
C C6 0.5304(4) 0.7323(2) 0.5864(2) 0.1026(10) Uani d . 1 . .
H H6 0.5316 0.7616 0.6459 0.123 Uiso calc R 1 . .
C C7 0.4075(3) 0.69511(18) 0.58325(16) 0.0797(7) Uani d . 1 . .
H H7 0.3250 0.6996 0.6402 0.096 Uiso calc R 1 . .
C C8 0.4063(2) 0.65081(14) 0.49505(13) 0.0580(5) Uani d . 1 . .
C C9 0.2777(2) 0.61098(15) 0.48137(13) 0.0582(5) Uani d . 1 . .
H H9A 0.1874 0.6356 0.5376 0.070 Uiso calc R 1 . .
H H9B 0.3069 0.5341 0.4808 0.070 Uiso calc R 1 . .
C C10 0.23601(18) 0.64853(13) 0.38286(12) 0.0462(4) Uani d . 1 A .
C C11 0.14835(19) 0.76820(13) 0.38416(12) 0.0478(4) Uani d . 1 . .
H H11 0.0381 0.7724 0.3963 0.057 Uiso calc R 1 . .
C C12 0.20748(18) 0.80076(13) 0.27678(12) 0.0457(4) Uani d . 1 . .
H H12 0.2140 0.8744 0.2768 0.055 Uiso calc R 1 . .
C C13 0.37003(17) 0.72713(12) 0.23744(11) 0.0410(4) Uani d . 1 . .
H H13 0.4435 0.7621 0.2517 0.049 Uiso calc R 1 . .
C C14 0.1301(2) 0.57983(17) 0.37252(15) 0.0599(5) Uani d . 1 . .
C C15 0.1191(4) 0.4158(4) 0.3140(3) 0.0778(14) Uani d PD 0.753(10) A 1
H H15A 0.0584 0.4087 0.3818 0.093 Uiso calc PR 0.753(10) A 1
H H15B 0.1908 0.3474 0.2916 0.093 Uiso calc PR 0.753(10) A 1
C C16 0.0156(6) 0.4446(4) 0.2489(3) 0.1046(17) Uani d PD 0.753(10) A 1
H H16A -0.0397 0.3915 0.2516 0.157 Uiso calc PR 0.753(10) A 1
H H16B 0.0753 0.4495 0.1813 0.157 Uiso calc PR 0.753(10) A 1
H H16C -0.0566 0.5118 0.2712 0.157 Uiso calc PR 0.753(10) A 1
C C16A 0.1254(17) 0.3554(13) 0.2817(13) 0.115(5) Uani d PDU 0.247(10) A 2
H H16D 0.0578 0.3184 0.2657 0.173 Uiso calc PR 0.247(10) A 2
H H16E 0.1264 0.3442 0.3503 0.173 Uiso calc PR 0.247(10) A 2
H H16F 0.2282 0.3290 0.2388 0.173 Uiso calc PR 0.247(10) A 2
C C15A 0.071(2) 0.4669(10) 0.2668(19) 0.133(7) Uani d PDU 0.247(10) A 2
H H15C -0.0316 0.4946 0.3111 0.159 Uiso calc PR 0.247(10) A 2
H H15D 0.0660 0.4787 0.1982 0.159 Uiso calc PR 0.247(10) A 2
C C17 0.1640(2) 0.84124(14) 0.45989(13) 0.0549(5) Uani d . 1 . .
C C18 0.0576(3) 0.85584(18) 0.55318(14) 0.0744(6) Uani d . 1 . .
H H18 -0.0201 0.8204 0.5676 0.089 Uiso calc R 1 . .
C C19 0.0653(4) 0.9221(2) 0.62489(19) 0.1005(10) Uani d . 1 . .
H H19 -0.0066 0.9305 0.6874 0.121 Uiso calc R 1 . .
C C20 0.1766(4) 0.9753(2) 0.6051(2) 0.1116(12) Uani d . 1 . .
H H20 0.1817 1.0196 0.6540 0.134 Uiso calc R 1 . .
C C21 0.2820(3) 0.9638(2) 0.5125(2) 0.0973(9) Uani d . 1 . .
H H21 0.3574 1.0012 0.4982 0.117 Uiso calc R 1 . .
C C22 0.2758(2) 0.89655(16) 0.44051(17) 0.0692(6) Uani d . 1 . .
H H22 0.3481 0.8885 0.3782 0.083 Uiso calc R 1 . .
C C24 0.41689(18) 0.70400(12) 0.12498(12) 0.0441(4) Uani d . 1 . .
H H24 0.3373 0.6816 0.1038 0.053 Uiso calc R 1 . .
C C25 0.4743(2) 0.79226(13) 0.05688(12) 0.0503(4) Uani d . 1 B .
H H25 0.4203 0.8104 0.0045 0.060 Uiso calc R 1 . .
C C26 0.6241(2) 0.70663(14) 0.01974(14) 0.0586(5) Uani d . 1 . .
C C28 0.4838(2) 0.88931(14) 0.10429(13) 0.0579(5) Uani d D 1 . .
C C29 0.6204(18) 0.8829(16) 0.1303(17) 0.074(3) Uani d PD 0.46(2) B 1
H H29 0.6975 0.8198 0.1139 0.088 Uiso calc PR 0.46(2) B 1
C C30 0.6522(16) 0.9628(11) 0.1789(9) 0.083(3) Uani d PD 0.46(2) B 1
H H30 0.7428 0.9527 0.1985 0.099 Uiso calc PR 0.46(2) B 1
C C31 0.5410(19) 1.0561(10) 0.1953(10) 0.086(4) Uani d PD 0.46(2) B 1
H H31 0.5545 1.1123 0.2277 0.103 Uiso calc PR 0.46(2) B 1
C C32 0.4107(19) 1.0685(7) 0.1653(8) 0.070(3) Uani d PDU 0.46(2) B 1
H H32 0.3385 1.1341 0.1750 0.083 Uiso calc PR 0.46(2) B 1
C C33 0.383(2) 0.9867(10) 0.1209(19) 0.069(4) Uani d PD 0.46(2) B 1
H H33 0.2919 0.9983 0.1016 0.083 Uiso calc PR 0.46(2) B 1
C C29A 0.5938(18) 0.8965(15) 0.1495(16) 0.093(5) Uani d PD 0.54(2) B 2
H H29A 0.6760 0.8388 0.1516 0.111 Uiso calc PR 0.54(2) B 2
C C30A 0.577(2) 0.9938(11) 0.1922(12) 0.116(5) Uani d PD 0.54(2) B 2
H H30A 0.6534 1.0015 0.2203 0.139 Uiso calc PR 0.54(2) B 2
C C31A 0.456(3) 1.0783(10) 0.1957(10) 0.097(4) Uani d PD 0.54(2) B 2
H H31A 0.4515 1.1414 0.2265 0.117 Uiso calc PR 0.54(2) B 2
C C32A 0.3408(18) 1.0722(7) 0.1540(7) 0.078(2) Uani d PDU 0.54(2) B 2
H H32A 0.2560 1.1296 0.1568 0.093 Uiso calc PR 0.54(2) B 2
C C33A 0.3560(17) 0.9759(9) 0.1073(16) 0.061(2) Uani d PDU 0.54(2) B 2
H H33A 0.2804 0.9690 0.0777 0.074 Uiso calc PR 0.54(2) B 2
C C34 0.62980(19) 0.52261(13) 0.08421(12) 0.0457(4) Uani d . 1 . .
C C35 0.7856(2) 0.47680(14) 0.04880(15) 0.0582(5) Uani d . 1 . .
H H35 0.8524 0.5189 0.0214 0.070 Uiso calc R 1 . .
C C36 0.8439(2) 0.36877(15) 0.05343(16) 0.0638(5) Uani d . 1 . .
H H36 0.9495 0.3384 0.0287 0.077 Uiso calc R 1 . .
C C37 0.7467(2) 0.30656(14) 0.09426(14) 0.0581(5) Uani d . 1 . .
C C38 0.5902(2) 0.35246(14) 0.12876(14) 0.0580(5) Uani d . 1 . .
H H38 0.5236 0.3102 0.1560 0.070 Uiso calc R 1 . .
C C39 0.5313(2) 0.45959(13) 0.12349(13) 0.0511(4) Uani d . 1 . .
H H39 0.4254 0.4895 0.1464 0.061 Uiso calc R 1 . .
C C40 0.9516(3) 0.14970(18) 0.0789(2) 0.0958(8) Uani d . 1 . .
H H40A 0.9674 0.0756 0.0928 0.144 Uiso calc R 1 . .
H H40B 1.0005 0.1817 0.1175 0.144 Uiso calc R 1 . .
H H40C 0.9957 0.1580 0.0088 0.144 Uiso calc R 1 . .

loop_
_atom_site_aniso_label
_atom_site_aniso_U_11
_atom_site_aniso_U_22
_atom_site_aniso_U_33
_atom_site_aniso_U_12
_atom_site_aniso_U_13
_atom_site_aniso_U_23
O1 0.0501(8) 0.1036(12) 0.0806(10) -0.0273(8) 0.0017(7) 0.0018(8)
O2 0.0529(17) 0.059(2) 0.0692(18) -0.0213(15) -0.0051(12) 0.0002(13)
O2A 0.078(7) 0.068(9) 0.129(13) -0.037(7) -0.020(7) -0.018(7)
O3 0.1268(15) 0.1068(13) 0.1019(13) -0.0018(11) -0.0799(12) 0.0268(11)
O4 0.0999(13) 0.1229(15) 0.0954(13) -0.0543(11) -0.0568(10) 0.0229(10)
O5 0.0710(10) 0.0672(9) 0.0956(11) -0.0114(7) 0.0269(9) 0.0157(8)
O6 0.0941(12) 0.0454(8) 0.1134(13) -0.0072(8) -0.0223(10) 0.0046(8)
N1 0.0351(7) 0.0442(7) 0.0410(7) -0.0052(6) -0.0103(6) 0.0063(5)
N23 0.0430(8) 0.0810(12) 0.0454(9) 0.0024(8) -0.0147(7) 0.0022(8)
N27 0.0432(8) 0.0445(8) 0.0473(8) -0.0099(6) -0.0011(6) 0.0022(6)
C2 0.0402(9) 0.0472(9) 0.0494(9) 0.0011(7) -0.0150(7) 0.0013(7)
C3 0.0487(10) 0.0494(10) 0.0584(11) 0.0050(8) -0.0270(9) 0.0000(8)
C4 0.0549(12) 0.0770(14) 0.0889(16) 0.0021(10) -0.0341(11) -0.0148(11)
C5 0.0770(17) 0.105(2) 0.128(2) 0.0033(14) -0.0611(18) -0.0376(17)
C6 0.102(2) 0.104(2) 0.101(2) 0.0252(16) -0.0688(18) -0.0399(16)
C7 0.0826(16) 0.0844(15) 0.0590(13) 0.0206(12) -0.0364(12) -0.0081(11)
C8 0.0625(12) 0.0552(11) 0.0489(10) 0.0092(9) -0.0261(9) 0.0020(8)
C9 0.0584(11) 0.0621(11) 0.0437(10) -0.0033(9) -0.0101(8) 0.0124(8)
C10 0.0385(9) 0.0536(10) 0.0412(9) -0.0069(7) -0.0075(7) 0.0060(7)
C11 0.0372(9) 0.0574(10) 0.0411(9) -0.0002(7) -0.0096(7) 0.0020(7)
C12 0.0415(9) 0.0488(9) 0.0428(9) -0.0023(7) -0.0139(7) 0.0028(7)
C13 0.0371(8) 0.0427(8) 0.0415(9) -0.0071(7) -0.0114(7) 0.0039(6)
C14 0.0475(11) 0.0734(13) 0.0558(11) -0.0188(9) -0.0076(9) 0.0117(10)
C15 0.075(2) 0.081(3) 0.085(2) -0.041(2) -0.0143(18) -0.001(2)
C16 0.107(3) 0.130(4) 0.089(3) -0.048(3) -0.026(2) -0.026(2)
C16A 0.121(8) 0.101(9) 0.139(9) -0.031(7) -0.057(7) -0.007(7)
C15A 0.132(10) 0.116(9) 0.174(11) -0.065(8) -0.047(8) -0.016(8)
C17 0.0513(10) 0.0540(10) 0.0495(10) 0.0121(8) -0.0212(8) -0.0028(8)
C18 0.0751(14) 0.0781(14) 0.0476(11) 0.0200(11) -0.0164(10) -0.0062(10)
C19 0.104(2) 0.107(2) 0.0609(14) 0.0401(17) -0.0328(14) -0.0246(14)
C20 0.119(2) 0.101(2) 0.103(2) 0.0429(19) -0.071(2) -0.0508(17)
C21 0.0903(18) 0.0791(16) 0.127(2) 0.0109(13) -0.0622(18) -0.0333(15)
C22 0.0651(13) 0.0628(12) 0.0764(14) 0.0058(10) -0.0327(11) -0.0142(10)
C24 0.0401(9) 0.0455(9) 0.0427(9) -0.0074(7) -0.0084(7) 0.0030(7)
C25 0.0552(10) 0.0486(10) 0.0417(9) -0.0101(8) -0.0085(8) 0.0070(7)
C26 0.0574(11) 0.0522(11) 0.0551(11) -0.0132(8) 0.0016(9) 0.0041(8)
C28 0.0770(13) 0.0501(11) 0.0453(10) -0.0217(10) -0.0108(9) 0.0124(8)
C29 0.104(6) 0.068(5) 0.052(5) -0.040(4) -0.009(4) -0.005(3)
C30 0.097(6) 0.083(6) 0.075(4) -0.034(5) -0.025(5) -0.005(4)
C31 0.116(9) 0.075(7) 0.072(5) -0.048(7) -0.010(6) -0.001(5)
C32 0.084(7) 0.050(4) 0.067(5) -0.019(5) -0.006(5) 0.000(3)
C33 0.103(8) 0.040(5) 0.056(6) -0.019(4) -0.008(5) 0.000(3)
C29A 0.130(9) 0.091(9) 0.091(11) -0.063(7) -0.056(9) 0.030(6)
C30A 0.157(12) 0.097(9) 0.150(10) -0.077(10) -0.097(10) 0.045(7)
C31A 0.163(13) 0.068(5) 0.096(6) -0.058(7) -0.066(8) 0.012(4)
C32A 0.097(5) 0.055(3) 0.083(4) -0.031(4) -0.018(4) 0.011(2)
C33A 0.085(4) 0.044(4) 0.052(5) -0.022(3) -0.008(3) 0.002(3)
C34 0.0476(9) 0.0436(9) 0.0423(9) -0.0094(7) -0.0078(7) -0.0015(7)
C35 0.0462(10) 0.0525(11) 0.0701(12) -0.0128(8) -0.0066(9) 0.0026(9)
C36 0.0499(11) 0.0547(11) 0.0784(14) -0.0038(9) -0.0123(10) -0.0014(9)
C37 0.0679(12) 0.0454(10) 0.0589(11) -0.0084(9) -0.0191(9) -0.0033(8)
C38 0.0672(12) 0.0496(10) 0.0563(11) -0.0233(9) -0.0068(9) -0.0030(8)
C39 0.0472(10) 0.0510(10) 0.0510(10) -0.0136(8) -0.0047(8) -0.0061(8)
C40 0.1015(19) 0.0581(14) 0.116(2) 0.0125(13) -0.0417(16) 0.0010(13)

loop_
_atom_type_symbol
_atom_type_description
_atom_type_scat_dispersion_real
_atom_type_scat_dispersion_imag
_atom_type_scat_source
C C 0.0033 0.0016 'International Tables Vol C Tables 4.2.6.8 and 6.1.1.4'
H H 0.0000 0.0000 'International Tables Vol C Tables 4.2.6.8 and 6.1.1.4'
N N 0.0061 0.0033 'International Tables Vol C Tables 4.2.6.8 and 6.1.1.4'
O O 0.0106 0.0060 'International Tables Vol C Tables 4.2.6.8 and 6.1.1.4'

loop_
_geom_angle_atom_site_label_1
_geom_angle_atom_site_label_2
_geom_angle_atom_site_label_3
_geom_angle_site_symmetry_1
_geom_angle_site_symmetry_3
_geom_angle
_geom_angle_publ_flag
C14 O2 C15 . . 116.3(4) ?
C14 O2A C15A . . 116.2(16) ?
C37 O6 C40 . . 117.86(18) ?
C13 N1 C10 . . 111.04(12) ?
C13 N1 C2 . . 113.18(12) ?
C10 N1 C2 . . 115.31(12) ?
O4 N23 O3 . . 123.91(19) ?
O4 N23 C12 . . 119.47(16) ?
O3 N23 C12 . . 116.62(19) ?
C26 N27 C34 . . 131.40(14) ?
C26 N27 C24 . . 94.69(13) ?
C34 N27 C24 . . 131.58(13) ?
N1 C2 C3 . . 112.50(13) ?
N1 C2 H2A . . 109.1 ?
C3 C2 H2A . . 109.1 ?
N1 C2 H2B . . 109.1 ?
C3 C2 H2B . . 109.1 ?
H2A C2 H2B . . 107.8 ?
C4 C3 C8 . . 120.07(18) ?
C4 C3 C2 . . 124.54(18) ?
C8 C3 C2 . . 115.39(16) ?
C3 C4 C5 . . 119.6(2) ?
C3 C4 H4 . . 120.2 ?
C5 C4 H4 . . 120.2 ?
C6 C5 C4 . . 120.2(3) ?
C6 C5 H5 . . 119.9 ?
C4 C5 H5 . . 119.9 ?
C7 C6 C5 . . 120.8(2) ?
C7 C6 H6 . . 119.6 ?
C5 C6 H6 . . 119.6 ?
C6 C7 C8 . . 119.6(2) ?
C6 C7 H7 . . 120.2 ?
C8 C7 H7 . . 120.2 ?
C7 C8 C3 . . 119.6(2) ?
C7 C8 C9 . . 124.6(2) ?
C3 C8 C9 . . 115.77(16) ?
C8 C9 C10 . . 112.11(15) ?
C8 C9 H9A . . 109.2 ?
C10 C9 H9A . . 109.2 ?
C8 C9 H9B . . 109.2 ?
C10 C9 H9B . . 109.2 ?
H9A C9 H9B . . 107.9 ?
N1 C10 C14 . . 111.71(14) ?
N1 C10 C9 . . 111.98(13) ?
C14 C10 C9 . . 103.09(14) ?
N1 C10 C11 . . 106.09(12) ?
C14 C10 C11 . . 109.45(14) ?
C9 C10 C11 . . 114.63(14) ?
C17 C11 C12 . . 112.23(15) ?
C17 C11 C10 . . 117.47(13) ?
C12 C11 C10 . . 103.54(12) ?
C17 C11 H11 . . 107.7 ?
C12 C11 H11 . . 107.7 ?
C10 C11 H11 . . 107.7 ?
N23 C12 C11 . . 110.10(14) ?
N23 C12 C13 . . 112.54(13) ?
C11 C12 C13 . . 105.38(12) ?
N23 C12 H12 . . 109.6 ?
C11 C12 H12 . . 109.6 ?
C13 C12 H12 . . 109.6 ?
N1 C13 C24 . . 113.69(13) ?
N1 C13 C12 . . 106.24(12) ?
C24 C13 C12 . . 113.66(13) ?
N1 C13 H13 . . 107.7 ?
C24 C13 H13 . . 107.7 ?
C12 C13 H13 . . 107.7 ?
O1 C14 O2A . . 121.8(8) ?
O1 C14 O2 . . 124.0(3) ?
O1 C14 C10 . . 122.06(19) ?
O2A C14 C10 . . 113.8(8) ?
O2 C14 C10 . . 113.1(3) ?
O2 C15 C16 . . 113.0(5) ?
O2 C15 H15A . . 109.0 ?
C16 C15 H15A . . 109.0 ?
O2 C15 H15B . . 109.0 ?
C16 C15 H15B . . 109.0 ?
H15A C15 H15B . . 107.8 ?
C15 C16 H16A . . 109.5 ?
C15 C16 H16B . . 109.5 ?
H16A C16 H16B . . 109.5 ?
C15 C16 H16C . . 109.5 ?
H16A C16 H16C . . 109.5 ?
H16B C16 H16C . . 109.5 ?
C15A C16A H16D . . 109.5 ?
C15A C16A H16E . . 109.5 ?
H16D C16A H16E . . 109.5 ?
C15A C16A H16F . . 109.5 ?
H16D C16A H16F . . 109.5 ?
H16E C16A H16F . . 109.5 ?
C16A C15A O2A . . 108(2) ?
C16A C15A H15C . . 110.0 ?
O2A C15A H15C . . 110.0 ?
C16A C15A H15D . . 110.0 ?
O2A C15A H15D . . 110.0 ?
H15C C15A H15D . . 108.4 ?
C22 C17 C18 . . 117.98(19) ?
C22 C17 C11 . . 123.72(17) ?
C18 C17 C11 . . 118.28(19) ?
C19 C18 C17 . . 120.9(3) ?
C19 C18 H18 . . 119.6 ?
C17 C18 H18 . . 119.6 ?
C20 C19 C18 . . 120.5(3) ?
C20 C19 H19 . . 119.8 ?
C18 C19 H19 . . 119.8 ?
C19 C20 C21 . . 119.8(3) ?
C19 C20 H20 . . 120.1 ?
C21 C20 H20 . . 120.1 ?
C20 C21 C22 . . 119.9(3) ?
C20 C21 H21 . . 120.0 ?
C22 C21 H21 . . 120.0 ?
C17 C22 C21 . . 120.9(2) ?
C17 C22 H22 . . 119.6 ?
C21 C22 H22 . . 119.6 ?
N27 C24 C13 . . 116.31(13) ?
N27 C24 C25 . . 86.97(11) ?
C13 C24 C25 . . 115.86(14) ?
N27 C24 H24 . . 111.8 ?
C13 C24 H24 . . 111.8 ?
C25 C24 H24 . . 111.8 ?
C28 C25 C26 . . 116.96(16) ?
C28 C25 C24 . . 119.41(14) ?
C26 C25 C24 . . 84.88(12) ?
C28 C25 H25 . . 111.1 ?
C26 C25 H25 . . 111.1 ?
C24 C25 H25 . . 111.1 ?
O5 C26 N27 . . 131.23(17) ?
O5 C26 C25 . . 135.39(17) ?
N27 C26 C25 . . 93.38(13) ?
C33 C28 C29A . . 103.8(8) ?
C33 C28 C29 . . 114.0(11) ?
C29A C28 C33A . . 120.6(8) ?
C29 C28 C33A . . 130.7(9) ?
C33 C28 C25 . . 129.7(8) ?
C29A C28 C25 . . 126.3(8) ?
C29 C28 C25 . . 116.2(7) ?
C33A C28 C25 . . 112.9(6) ?
C28 C29 C30 . . 126.0(14) ?
C28 C29 H29 . . 117.0 ?
C30 C29 H29 . . 117.0 ?
C31 C30 C29 . . 115.1(11) ?
C31 C30 H30 . . 122.5 ?
C29 C30 H30 . . 122.5 ?
C32 C31 C30 . . 121.1(10) ?
C32 C31 H31 . . 119.5 ?
C30 C31 H31 . . 119.5 ?
C31 C32 C33 . . 121.5(9) ?
C31 C32 H32 . . 119.2 ?
C33 C32 H32 . . 119.2 ?
C28 C33 C32 . . 122.1(10) ?
C28 C33 H33 . . 118.9 ?
C32 C33 H33 . . 118.9 ?
C28 C29A C30A . . 116.5(11) ?
C28 C29A H29A . . 121.7 ?
C30A C29A H29A . . 121.7 ?
C31A C30A C29A . . 124.3(10) ?
C31A C30A H30A . . 117.9 ?
C29A C30A H30A . . 117.9 ?
C30A C31A C32A . . 120.5(9) ?
C30A C31A H31A . . 119.8 ?
C32A C31A H31A . . 119.8 ?
C31A C32A C33A . . 117.1(9) ?
C31A C32A H32A . . 121.4 ?
C33A C32A H32A . . 121.4 ?
C32A C33A C28 . . 120.9(10) ?
C32A C33A H33A . . 119.5 ?
C28 C33A H33A . . 119.5 ?
C35 C34 C39 . . 119.39(16) ?
C35 C34 N27 . . 120.06(15) ?
C39 C34 N27 . . 120.54(15) ?
C34 C35 C36 . . 120.61(17) ?
C34 C35 H35 . . 119.7 ?
C36 C35 H35 . . 119.7 ?
C37 C36 C35 . . 120.02(18) ?
C37 C36 H36 . . 120.0 ?
C35 C36 H36 . . 120.0 ?
C36 C37 O6 . . 125.13(18) ?
C36 C37 C38 . . 119.31(17) ?
O6 C37 C38 . . 115.55(17) ?
C39 C38 C37 . . 120.95(17) ?
C39 C38 H38 . . 119.5 ?
C37 C38 H38 . . 119.5 ?
C38 C39 C34 . . 119.69(16) ?
C38 C39 H39 . . 120.2 ?
C34 C39 H39 . . 120.2 ?
O6 C40 H40A . . 109.5 ?
O6 C40 H40B . . 109.5 ?
H40A C40 H40B . . 109.5 ?
O6 C40 H40C . . 109.5 ?
H40A C40 H40C . . 109.5 ?
H40B C40 H40C . . 109.5 ?

loop_
_geom_bond_atom_site_label_1
_geom_bond_atom_site_label_2
_geom_bond_site_symmetry_2
_geom_bond_distance
_geom_bond_publ_flag
O1 C14 . 1.193(2) ?
O2 C14 . 1.340(6) ?
O2 C15 . 1.440(7) ?
O2A C14 . 1.32(2) ?
O2A C15A . 1.49(3) ?
O3 N23 . 1.202(2) ?
O4 N23 . 1.202(2) ?
O5 C26 . 1.203(2) ?
O6 C37 . 1.369(2) ?
O6 C40 . 1.410(3) ?
N1 C13 . 1.4552(19) ?
N1 C10 . 1.4648(19) ?
N1 C2 . 1.471(2) ?
N23 C12 . 1.501(2) ?
N27 C26 . 1.356(2) ?
N27 C34 . 1.411(2) ?
N27 C24 . 1.475(2) ?
C2 C3 . 1.493(2) ?
C2 H2A . 0.97 ?
C2 H2B . 0.97 ?
C3 C4 . 1.370(3) ?
C3 C8 . 1.390(3) ?
C4 C5 . 1.376(3) ?
C4 H4 . 0.93 ?
C5 C6 . 1.365(4) ?
C5 H5 . 0.93 ?
C6 C7 . 1.366(4) ?
C6 H6 . 0.93 ?
C7 C8 . 1.381(3) ?
C7 H7 . 0.93 ?
C8 C9 . 1.482(3) ?
C9 C10 . 1.547(2) ?
C9 H9A . 0.97 ?
C9 H9B . 0.97 ?
C10 C14 . 1.532(3) ?
C10 C11 . 1.563(2) ?
C11 C17 . 1.511(2) ?
C11 C12 . 1.524(2) ?
C11 H11 . 0.98 ?
C12 C13 . 1.532(2) ?
C12 H12 . 0.98 ?
C13 C24 . 1.523(2) ?
C13 H13 . 0.98 ?
C15 C16 . 1.464(5) ?
C15 H15A . 0.97 ?
C15 H15B . 0.97 ?
C16 H16A . 0.96 ?
C16 H16B . 0.96 ?
C16 H16C . 0.96 ?
C16A C15A . 1.439(10) ?
C16A H16D . 0.96 ?
C16A H16E . 0.96 ?
C16A H16F . 0.96 ?
C15A H15C . 0.97 ?
C15A H15D . 0.97 ?
C17 C22 . 1.378(3) ?
C17 C18 . 1.384(3) ?
C18 C19 . 1.376(4) ?
C18 H18 . 0.93 ?
C19 C20 . 1.355(4) ?
C19 H19 . 0.93 ?
C20 C21 . 1.373(4) ?
C20 H20 . 0.93 ?
C21 C22 . 1.381(3) ?
C21 H21 . 0.93 ?
C22 H22 . 0.93 ?
C24 C25 . 1.568(2) ?
C24 H24 . 0.98 ?
C25 C28 . 1.488(3) ?
C25 C26 . 1.519(2) ?
C25 H25 . 0.98 ?
C28 C33 . 1.357(10) ?
C28 C29A . 1.362(9) ?
C28 C29 . 1.395(11) ?
C28 C33A . 1.405(10) ?
C29 C30 . 1.401(11) ?
C29 H29 . 0.93 ?
C30 C31 . 1.360(12) ?
C30 H30 . 0.93 ?
C31 C32 . 1.356(11) ?
C31 H31 . 0.93 ?
C32 C33 . 1.370(11) ?
C32 H32 . 0.93 ?
C33 H33 . 0.93 ?
C29A C30A . 1.380(11) ?
C29A H29A . 0.93 ?
C30A C31A . 1.344(11) ?
C30A H30A . 0.93 ?
C31A C32A . 1.375(9) ?
C31A H31A . 0.93 ?
C32A C33A . 1.398(10) ?
C32A H32A . 0.93 ?
C33A H33A . 0.93 ?
C34 C35 . 1.373(2) ?
C34 C39 . 1.377(2) ?
C35 C36 . 1.380(3) ?
C35 H35 . 0.93 ?
C36 C37 . 1.365(3) ?
C36 H36 . 0.93 ?
C37 C38 . 1.378(3) ?
C38 C39 . 1.372(2) ?
C38 H38 . 0.93 ?
C39 H39 . 0.93 ?
C40 H40A . 0.96 ?
C40 H40B . 0.96 ?
C40 H40C . 0.96 ?

loop_
_geom_torsion_atom_site_label_1
_geom_torsion_atom_site_label_2
_geom_torsion_atom_site_label_3
_geom_torsion_atom_site_label_4
_geom_torsion_site_symmetry_1
_geom_torsion_site_symmetry_2
_geom_torsion_site_symmetry_3
_geom_torsion_site_symmetry_4
_geom_torsion
_geom_torsion_publ_flag
C13 N1 C2 C3 . . . . 84.31(17) ?
C10 N1 C2 C3 . . . . -45.06(19) ?
N1 C2 C3 C4 . . . . -130.67(18) ?
N1 C2 C3 C8 . . . . 49.8(2) ?
C8 C3 C4 C5 . . . . 1.6(3) ?
C2 C3 C4 C5 . . . . -177.9(2) ?
C3 C4 C5 C6 . . . . 0.0(4) ?
C4 C5 C6 C7 . . . . -1.0(4) ?
C5 C6 C7 C8 . . . . 0.5(4) ?
C6 C7 C8 C3 . . . . 1.1(3) ?
C6 C7 C8 C9 . . . . -177.93(19) ?
C4 C3 C8 C7 . . . . -2.1(3) ?
C2 C3 C8 C7 . . . . 177.42(16) ?
C4 C3 C8 C9 . . . . 176.97(17) ?
C2 C3 C8 C9 . . . . -3.5(2) ?
C7 C8 C9 C10 . . . . 134.24(19) ?
C3 C8 C9 C10 . . . . -44.8(2) ?
C13 N1 C10 C14 . . . . 111.95(15) ?
C2 N1 C10 C14 . . . . -117.64(15) ?
C13 N1 C10 C9 . . . . -132.99(15) ?
C2 N1 C10 C9 . . . . -2.58(19) ?
C13 N1 C10 C11 . . . . -7.25(17) ?
C2 N1 C10 C11 . . . . 123.17(14) ?
C8 C9 C10 N1 . . . . 47.6(2) ?
C8 C9 C10 C14 . . . . 167.77(15) ?
C8 C9 C10 C11 . . . . -73.36(19) ?
N1 C10 C11 C17 . . . . -102.52(16) ?
C14 C10 C11 C17 . . . . 136.81(16) ?
C9 C10 C11 C17 . . . . 21.6(2) ?
N1 C10 C11 C12 . . . . 21.79(16) ?
C14 C10 C11 C12 . . . . -98.87(15) ?
C9 C10 C11 C12 . . . . 145.91(14) ?
O4 N23 C12 C11 . . . . -47.9(2) ?
O3 N23 C12 C11 . . . . 132.67(18) ?
O4 N23 C12 C13 . . . . 69.3(2) ?
O3 N23 C12 C13 . . . . -110.10(19) ?
C17 C11 C12 N23 . . . . -138.51(14) ?
C10 C11 C12 N23 . . . . 93.83(15) ?
C17 C11 C12 C13 . . . . 99.89(15) ?
C10 C11 C12 C13 . . . . -27.77(16) ?
C10 N1 C13 C24 . . . . -136.12(14) ?
C2 N1 C13 C24 . . . . 92.35(16) ?
C10 N1 C13 C12 . . . . -10.37(17) ?
C2 N1 C13 C12 . . . . -141.90(13) ?
N23 C12 C13 N1 . . . . -95.83(16) ?
C11 C12 C13 N1 . . . . 24.16(17) ?
N23 C12 C13 C24 . . . . 29.9(2) ?
C11 C12 C13 C24 . . . . 149.93(14) ?
C15A O2A C14 O1 . . . . -8(2) ?
C15A O2A C14 O2 . . . . 96(3) ?
C15A O2A C14 C10 . . . . -170.6(15) ?
C15 O2 C14 O1 . . . . 1.2(5) ?
C15 O2 C14 O2A . . . . -92(2) ?
C15 O2 C14 C10 . . . . 170.9(3) ?
N1 C10 C14 O1 . . . . -164.28(18) ?
C9 C10 C14 O1 . . . . 75.3(2) ?
C11 C10 C14 O1 . . . . -47.1(2) ?
N1 C10 C14 O2A . . . . -1.3(10) ?
C9 C10 C14 O2A . . . . -121.7(10) ?
C11 C10 C14 O2A . . . . 115.9(10) ?
N1 C10 C14 O2 . . . . 25.8(3) ?
C9 C10 C14 O2 . . . . -94.6(3) ?
C11 C10 C14 O2 . . . . 143.0(2) ?
C14 O2 C15 C16 . . . . 79.2(4) ?
C14 O2A C15A C16A . . . . -107.7(16) ?
C12 C11 C17 C22 . . . . -28.3(2) ?
C10 C11 C17 C22 . . . . 91.6(2) ?
C12 C11 C17 C18 . . . . 149.89(16) ?
C10 C11 C17 C18 . . . . -90.27(19) ?
C22 C17 C18 C19 . . . . -1.2(3) ?
C11 C17 C18 C19 . . . . -179.44(18) ?
C17 C18 C19 C20 . . . . 0.6(4) ?
C18 C19 C20 C21 . . . . 0.5(4) ?
C19 C20 C21 C22 . . . . -1.2(4) ?
C18 C17 C22 C21 . . . . 0.5(3) ?
C11 C17 C22 C21 . . . . 178.70(18) ?
C20 C21 C22 C17 . . . . 0.6(3) ?
C26 N27 C24 C13 . . . . -119.64(16) ?
C34 N27 C24 C13 . . . . 76.7(2) ?
C26 N27 C24 C25 . . . . -2.18(14) ?
C34 N27 C24 C25 . . . . -165.88(17) ?
N1 C13 C24 N27 . . . . -58.31(18) ?
C12 C13 C24 N27 . . . . 179.98(13) ?
N1 C13 C24 C25 . . . . -158.34(13) ?
C12 C13 C24 C25 . . . . 79.95(18) ?
N27 C24 C25 C28 . . . . -116.22(17) ?
C13 C24 C25 C28 . . . . 1.7(2) ?
N27 C24 C25 C26 . . . . 1.95(13) ?
C13 C24 C25 C26 . . . . 119.82(15) ?
C34 N27 C26 O5 . . . . -13.6(4) ?
C24 N27 C26 O5 . . . . -177.4(2) ?
C34 N27 C26 C25 . . . . 165.99(17) ?
C24 N27 C26 C25 . . . . 2.25(15) ?
C28 C25 C26 O5 . . . . -62.0(3) ?
C24 C25 C26 O5 . . . . 177.5(3) ?
C28 C25 C26 N27 . . . . 118.39(16) ?
C24 C25 C26 N27 . . . . -2.12(14) ?
C26 C25 C28 C33 . . . . 161.5(15) ?
C24 C25 C28 C33 . . . . -98.6(15) ?
C26 C25 C28 C29A . . . . -24.7(12) ?
C24 C25 C28 C29A . . . . 75.1(12) ?
C26 C25 C28 C29 . . . . -13.9(12) ?
C24 C25 C28 C29 . . . . 86.0(12) ?
C26 C25 C28 C33A . . . . 161.0(10) ?
C24 C25 C28 C33A . . . . -99.1(10) ?
C33 C28 C29 C30 . . . . 6(3) ?
C29A C28 C29 C30 . . . . -37(6) ?
C33A C28 C29 C30 . . . . 9(3) ?
C25 C28 C29 C30 . . . . -177.5(17) ?
C28 C29 C30 C31 . . . . -4(3) ?
C29 C30 C31 C32 . . . . -0.4(19) ?
C30 C31 C32 C33 . . . . 3(2) ?
C29A C28 C33 C32 . . . . 6(3) ?
C29 C28 C33 C32 . . . . -4(3) ?
C33A C28 C33 C32 . . . . -178(9) ?
C25 C28 C33 C32 . . . . -179.4(12) ?
C31 C32 C33 C28 . . . . 0(3) ?
C33 C28 C29A C30A . . . . -3(2) ?
C29 C28 C29A C30A . . . . 137(10) ?
C33A C28 C29A C30A . . . . -4(2) ?
C25 C28 C29A C30A . . . . -177.5(11) ?
C28 C29A C30A C31A . . . . 3(3) ?
C29A C30A C31A C32A . . . . -1(2) ?
C30A C31A C32A C33A . . . . -1(2) ?
C31A C32A C33A C28 . . . . 1(2) ?
C33 C28 C33A C32A . . . . -2(5) ?
C29A C28 C33A C32A . . . . 2(3) ?
C29 C28 C33A C32A . . . . -10(3) ?
C25 C28 C33A C32A . . . . 176.5(14) ?
C26 N27 C34 C35 . . . . 29.8(3) ?
C24 N27 C34 C35 . . . . -172.06(17) ?
C26 N27 C34 C39 . . . . -151.74(19) ?
C24 N27 C34 C39 . . . . 6.4(3) ?
C39 C34 C35 C36 . . . . -0.8(3) ?
N27 C34 C35 C36 . . . . 177.66(17) ?
C34 C35 C36 C37 . . . . -0.6(3) ?
C35 C36 C37 O6 . . . . -178.58(19) ?
C35 C36 C37 C38 . . . . 1.3(3) ?
C40 O6 C37 C36 . . . . 5.4(3) ?
C40 O6 C37 C38 . . . . -174.5(2) ?
C36 C37 C38 C39 . . . . -0.6(3) ?
O6 C37 C38 C39 . . . . 179.23(17) ?
C37 C38 C39 C34 . . . . -0.7(3) ?
C35 C34 C39 C38 . . . . 1.4(3) ?
N27 C34 C39 C38 . . . . -177.02(16) ?
